data_1523755
loop_
_publ_author_name
'Grin', Yu.'
'Yarmolyuk, Ya.P.'

_publ_section_title
;
 Crystal structure of the compounds La3 Ga2 Ni4 and Pr3 Ga2 Ni4
;
_journal_name_full Kristallografiya
_journal_page_first 613
_journal_page_last 616
_journal_volume 25
_journal_year 1980
_chemical_formula_sum 'Ga2 La3 Ni4'
_space_group_IT_number 12
_symmetry_space_group_name_Hall '-A 2'
_symmetry_space_group_name_H-M 'A 1 1 2/m'
_cell_angle_alpha 90
_cell_angle_beta 90
_cell_angle_gamma 99.32
_cell_formula_units_Z 2
_cell_length_a 10.273
_cell_length_b 8.357
_cell_length_c 4.225
_cell_volume 357.934
_citation_journal_id_ASTM KRISAJ
_cod_data_source_file Grin_KRISAJ_1980_190.cif
_cod_data_source_block Ga2La3Ni4
_cod_original_cell_volume 357.9342
_cod_original_sg_symbol_Hall '-C 2y (z,x,y)'
_cod_database_code 1523755

loop_
_symmetry_equiv_pos_as_xyz
x,y,z
-x,-y,z
-x,-y,-z
x,y,-z
x,y+1/2,z+1/2
-x,-y+1/2,z+1/2
-x,-y+1/2,-z+1/2
x,y+1/2,-z+1/2

loop_
_atom_site_label
_atom_site_type_symbol
_atom_site_fract_x
_atom_site_fract_y
_atom_site_fract_z
_atom_site_occupancy
_atom_site_U_iso_or_equiv
Ni2 Ni 0.0856 0.6401 0 1 0.0
La2 La 0.3761 0.621 0 1 0.0
Ga1 Ga 0.6787 0.786 0 1 0.0
La1 La 0 0 0 1 0.0
Ni1 Ni 0.2605 0.9157 0 1 0.0
